data_7241520
loop_
_publ_author_name
'Bodart, Laurie'
'Prinzo, Maria'
'Derlet, Am\'elie'
'Tumanov, Nikolay'
'Wouters, Johan'

_publ_section_title
;
 Taking advantage of solvate formation to modulate drug--drug ratio in
 clofaziminium diclofenac salts
;
_journal_issue 1
_journal_name_full CrystEngComm
_journal_page_first 185
_journal_page_last 201
_journal_paper_doi 10.1039/D0CE01400A
_journal_volume 23
_journal_year 2021
_chemical_formula_moiety
;
C27 H23 Cl2 N4 1+, C14 H10 Cl2 N O2 1-, 
C14 H11 Cl2 N O2
;
_chemical_formula_sum 'C55 H44 Cl6 N6 O4'
_chemical_formula_weight 1065.66
_chemical_name_common
;
clofaziminium diclofenac (1-) diclofenac salt cocrystal
;
_chemical_name_systematic
;
 2-{2-[(2,6-dichlorophenyl)amino]phenyl}acetic acid N-
[(2E)-10-(4-chlorophenyl)-3-[(4-
chlorophenyl)amino]-2,10-dihydrophenazin-2-
ylidene]propan-2-aminium 2-{2-[(2,6-
dichlorophenyl)amino]phenyl}acetate
;
_space_group_crystal_system triclinic
_space_group_IT_number 2
_space_group_name_Hall '-P 1'
_space_group_name_H-M_alt 'P -1'
_atom_sites_solution_hydrogens mixed
_atom_sites_solution_primary dual
_atom_sites_solution_secondary dual
_audit_creation_method SHELXL-2016/6
_audit_update_record
;
2020-09-17 deposited with the CCDC.	2020-11-20 downloaded from the CCDC.
;
_cell_angle_alpha 101.568(2)
_cell_angle_beta 105.173(2)
_cell_angle_gamma 94.286(2)
_cell_formula_units_Z 2
_cell_length_a 10.8837(2)
_cell_length_b 14.4737(3)
_cell_length_c 17.7519(4)
_cell_measurement_reflns_used 14280
_cell_measurement_temperature 295(2)
_cell_measurement_theta_max 66.9040
_cell_measurement_theta_min 3.1130
_cell_volume 2620.06(10)
_computing_cell_refinement 'CrysAlisPro 1.171.40.67a (Rigaku OD, 2019)'
_computing_data_collection 'CrysAlisPro 1.171.40.67a (Rigaku OD, 2019)'
_computing_data_reduction 'CrysAlisPro 1.171.40.67a (Rigaku OD, 2019)'
_computing_structure_refinement 'SHELXL-2016/6 (Sheldrick, 2016)'
_computing_structure_solution 'SHELXT 2014/5 (Sheldrick, 2014)'
_diffrn_ambient_temperature 295(2)
_diffrn_detector_area_resol_mean 5.1856
_diffrn_measured_fraction_theta_full 0.986
_diffrn_measured_fraction_theta_max 0.986
_diffrn_measurement_device 'four-circle diffractometer'
_diffrn_measurement_device_type 'Xcalibur, Ruby, Gemini ultra'
_diffrn_measurement_method '\w scans'
_diffrn_radiation_type CuK\a
_diffrn_radiation_wavelength 1.54184
_diffrn_reflns_av_R_equivalents 0.0222
_diffrn_reflns_av_unetI/netI 0.0215
_diffrn_reflns_Laue_measured_fraction_full 0.986
_diffrn_reflns_Laue_measured_fraction_max 0.986
_diffrn_reflns_limit_h_max 11
_diffrn_reflns_limit_h_min -12
_diffrn_reflns_limit_k_max 17
_diffrn_reflns_limit_k_min -16
_diffrn_reflns_limit_l_max 21
_diffrn_reflns_limit_l_min -21
_diffrn_reflns_number 26706
_diffrn_reflns_point_group_measured_fraction_full 0.986
_diffrn_reflns_point_group_measured_fraction_max 0.986
_diffrn_reflns_theta_full 67.100
_diffrn_reflns_theta_max 67.100
_diffrn_reflns_theta_min 2.649
_diffrn_source 'fine-focus sealed X-ray tube'
_diffrn_source_type 'Enhance Ultra (Cu) X-ray Source'
_exptl_absorpt_coefficient_mu 3.410
_exptl_absorpt_correction_T_max 0.831
_exptl_absorpt_correction_T_min 0.358
_exptl_absorpt_correction_type analytical
_exptl_absorpt_process_details
;
CrysAlisPro 1.171.40.67a (Rigaku Oxford Diffraction, 2019)
Analytical numeric absorption correction using a multifaceted crystal
			model based on expressions derived by R.C. Clark & J.S. Reid.
(Clark, R. C. & Reid, J. S. (1995). Acta Cryst. A51, 887-897)
Empirical absorption correction using spherical harmonics,
 implemented in SCALE3 ABSPACK scaling algorithm.
;
_exptl_crystal_colour 'Dark red'
_exptl_crystal_density_diffrn 1.351
_exptl_crystal_description Plate
_exptl_crystal_F_000 1100
_exptl_crystal_size_max 0.540
_exptl_crystal_size_mid 0.340
_exptl_crystal_size_min 0.060
_refine_diff_density_max 0.491
_refine_diff_density_min -0.498
_refine_diff_density_rms 0.036
_refine_ls_extinction_method none
_refine_ls_goodness_of_fit_ref 1.047
_refine_ls_hydrogen_treatment mixed
_refine_ls_matrix_type full
_refine_ls_number_parameters 657
_refine_ls_number_reflns 9218
_refine_ls_number_restraints 0
_refine_ls_restrained_S_all 1.047
_refine_ls_R_factor_all 0.0560
_refine_ls_R_factor_gt 0.0504
_refine_ls_shift/su_max 0.000
_refine_ls_shift/su_mean 0.000
_refine_ls_structure_factor_coef Fsqd
_refine_ls_weighting_details 'w=1/[\s^2^(Fo^2^)+(0.0678P)^2^+0.9591P] where P=(Fo^2^+2Fc^2^)/3'
_refine_ls_weighting_scheme calc
_refine_ls_wR_factor_gt 0.1352
_refine_ls_wR_factor_ref 0.1407
_reflns_Friedel_coverage 0.000
_reflns_number_gt 8043
_reflns_number_total 9218
_reflns_threshold_expression 'I > 2\s(I)'
_cod_data_source_file d0ce01400a2.cif
_cod_data_source_block lb0765_CFZ-DCF12_LAG_EtOH_EtOH
_cod_depositor_comments 'Adding full bibliography for 7241513--7241524.cif.'
_cod_database_code 7241520
_shelx_shelxl_version_number 2016/6
_shelx_space_group_comment
;
The symmetry employed for this shelxl refinement is uniquely defined
by the following loop, which should always be used as a source of
symmetry information in preference to the above space-group names.
They are only intended as comments.
;
_shelx_estimated_absorpt_t_min 0.260
_shelx_estimated_absorpt_t_max 0.822
_oxdiff_exptl_absorpt_empirical_full_min 0.844
_oxdiff_exptl_absorpt_empirical_full_max 1.147
_oxdiff_exptl_absorpt_empirical_details
;
Empirical correction (ABSPACK) includes:
- Absorption correction using spherical harmonics
- Frame scaling
;

loop_
_space_group_symop_operation_xyz
'x, y, z'
'-x, -y, -z'

loop_
_atom_site_label
_atom_site_type_symbol
_atom_site_fract_x
_atom_site_fract_y
_atom_site_fract_z
_atom_site_U_iso_or_equiv
_atom_site_adp_type
_atom_site_occupancy
_atom_site_site_symmetry_order
_atom_site_calc_flag
_atom_site_refinement_flags_posn
_atom_site_refinement_flags_adp
_atom_site_refinement_flags_occupancy
_atom_site_disorder_assembly
_atom_site_disorder_group
Cl1 Cl 0.85591(12) 1.12858(7) 0.06659(5) 0.1272(4) Uani 1 1 d . . . . .
Cl2 Cl 1.05288(7) 0.48793(6) 0.71384(4) 0.0879(2) Uani 1 1 d . . . . .
N1 N 1.03915(15) 0.98740(11) 0.36031(10) 0.0480(4) Uani 1 1 d . . . . .
N2 N 1.15547(16) 0.94182(11) 0.50591(10) 0.0531(4) Uani 1 1 d . . . . .
N3 N 0.84524(17) 0.66821(12) 0.44499(11) 0.0542(4) Uani 1 1 d . . . . .
H3 H 0.764(3) 0.6515(18) 0.4227(15) 0.065 Uiso 1 1 d . U . . .
N4 N 0.74765(16) 0.69751(13) 0.29338(10) 0.0546(4) Uani 1 1 d . . . . .
H4 H 0.729(2) 0.6442(19) 0.3064(15) 0.065 Uiso 1 1 d . U . . .
C1 C 1.2067(2) 1.12333(15) 0.39346(16) 0.0638(5) Uani 1 1 d . . . . .
H1 H 1.170340 1.140441 0.345523 0.077 Uiso 1 1 calc R U . . .
C2 C 1.3163(2) 1.17496(17) 0.44642(19) 0.0781(7) Uani 1 1 d . . . . .
H2 H 1.354472 1.227274 0.433847 0.094 Uiso 1 1 calc R U . . .
C3 C 1.3724(2) 1.15125(18) 0.51878(19) 0.0812(8) Uani 1 1 d . . . . .
H3A H 1.447220 1.187470 0.553826 0.097 Uiso 1 1 calc R U . . .
C4 C 1.3177(2) 1.07503(16) 0.53816(17) 0.0703(6) Uani 1 1 d . . . . .
H4A H 1.354820 1.059688 0.586774 0.084 Uiso 1 1 calc R U . . .
C5 C 1.20506(19) 1.01918(13) 0.48499(13) 0.0535(5) Uani 1 1 d . . . . .
C6 C 1.05343(17) 0.88715(13) 0.45405(11) 0.0464(4) Uani 1 1 d . . . . .
C7 C 1.00253(18) 0.80646(13) 0.47458(12) 0.0495(4) Uani 1 1 d . . . . .
H7 H 1.041591 0.794425 0.524248 0.059 Uiso 1 1 calc R U . . .
C8 C 0.89851(18) 0.74519(13) 0.42489(11) 0.0475(4) Uani 1 1 d . . . . .
C9 C 0.83975(17) 0.76222(13) 0.34502(11) 0.0470(4) Uani 1 1 d . . . . .
C10 C 0.88474(18) 0.84576(14) 0.32595(12) 0.0491(4) Uani 1 1 d . . . . .
H10 H 0.842935 0.859983 0.277661 0.059 Uiso 1 1 calc R U . . .
C11 C 0.98945(17) 0.90690(13) 0.37738(11) 0.0453(4) Uani 1 1 d . . . . .
C12 C 1.14965(18) 1.04416(13) 0.41229(13) 0.0508(4) Uani 1 1 d . . . . .
C13 C 0.98152(19) 1.01444(14) 0.28592(12) 0.0506(4) Uani 1 1 d . . . . .
C14 C 0.9042(3) 1.08543(18) 0.28610(16) 0.0729(6) Uani 1 1 d . . . . .
H14 H 0.879386 1.109811 0.331633 0.087 Uiso 1 1 calc R U . . .
C15 C 0.8640(3) 1.1200(2) 0.21807(19) 0.0873(8) Uani 1 1 d . . . . .
H15 H 0.813122 1.168878 0.217601 0.105 Uiso 1 1 calc R U . . .
C16 C 0.8995(3) 1.08180(18) 0.15117(16) 0.0747(7) Uani 1 1 d . . . . .
C17 C 0.9717(2) 1.00887(18) 0.14968(15) 0.0701(6) Uani 1 1 d . . . . .
H17 H 0.992318 0.982260 0.103083 0.084 Uiso 1 1 calc R U . . .
C18 C 1.0141(2) 0.97484(16) 0.21800(13) 0.0588(5) Uani 1 1 d . . . . .
H18 H 1.064229 0.925543 0.218000 0.071 Uiso 1 1 calc R U . . .
C19 C 0.89968(19) 0.63163(13) 0.51223(12) 0.0502(4) Uani 1 1 d . . . . .
C20 C 0.8178(2) 0.59457(16) 0.55018(14) 0.0608(5) Uani 1 1 d . . . . .
H20 H 0.730413 0.598763 0.533396 0.073 Uiso 1 1 calc R U . . .
C21 C 0.8648(2) 0.55145(18) 0.61267(15) 0.0665(6) Uani 1 1 d . . . . .
H21 H 0.809271 0.526039 0.637462 0.080 Uiso 1 1 calc R U . . .
C22 C 0.9942(2) 0.54645(16) 0.63786(13) 0.0595(5) Uani 1 1 d . . . . .
C23 C 1.0783(2) 0.58471(15) 0.60217(13) 0.0557(5) Uani 1 1 d . . . . .
H23 H 1.166066 0.582690 0.620650 0.067 Uiso 1 1 calc R U . . .
C24 C 1.03013(19) 0.62584(14) 0.53885(12) 0.0527(4) Uani 1 1 d . . . . .
H24 H 1.085791 0.650067 0.513580 0.063 Uiso 1 1 calc R U . . .
C25 C 0.6741(2) 0.70523(16) 0.21321(13) 0.0607(5) Uani 1 1 d . . . . .
H25 H 0.725954 0.748765 0.194210 0.073 Uiso 1 1 calc R U . . .
C26 C 0.6465(5) 0.6092(3) 0.1559(2) 0.1217(14) Uani 1 1 d . . . . .
H26A H 0.725881 0.584740 0.155092 0.183 Uiso 1 1 calc R U . . .
H26B H 0.602534 0.615434 0.103050 0.183 Uiso 1 1 calc R U . . .
H26C H 0.593620 0.566351 0.172901 0.183 Uiso 1 1 calc R U . . .
C27 C 0.5549(4) 0.7448(4) 0.2178(2) 0.156(2) Uani 1 1 d . . . . .
H27A H 0.501199 0.701228 0.233698 0.234 Uiso 1 1 calc R U . . .
H27B H 0.510325 0.754336 0.166182 0.234 Uiso 1 1 calc R U . . .
H27C H 0.575396 0.804532 0.256413 0.234 Uiso 1 1 calc R U . . .
Cl5 Cl 0.28195(7) 0.54170(6) 0.04745(5) 0.0956(2) Uani 1 1 d . . . . .
Cl6 Cl -0.09277(9) 0.75633(7) 0.07954(6) 0.1103(3) Uani 1 1 d . . . . .
O3 O 0.37660(17) 0.67656(12) 0.38683(10) 0.0705(4) Uani 1 1 d . . . . .
H3O H 0.443(3) 0.641(2) 0.385(2) 0.106 Uiso 1 1 d . U . . .
O4 O 0.28234(18) 0.58292(12) 0.26708(10) 0.0749(4) Uani 1 1 d . . . . .
N6 N 0.1461(2) 0.67403(14) 0.14053(12) 0.0673(5) Uani 1 1 d . . . . .
H6 H 0.179(3) 0.631(2) 0.1624(17) 0.081 Uiso 1 1 d . U . . .
C42 C 0.2880(2) 0.65304(15) 0.31846(12) 0.0550(5) Uani 1 1 d . . . . .
C43 C 0.1952(2) 0.72506(17) 0.30861(14) 0.0633(5) Uani 1 1 d . . . . .
H43A H 0.109407 0.692859 0.279532 0.076 Uiso 1 1 calc R U . . .
H43B H 0.192949 0.759981 0.360832 0.076 Uiso 1 1 calc R U . . .
C44 C 0.2376(2) 0.79269(15) 0.26327(13) 0.0573(5) Uani 1 1 d . . . . .
C45 C 0.3072(2) 0.88165(17) 0.30255(16) 0.0715(6) Uani 1 1 d . . . . .
H45 H 0.328835 0.899250 0.358213 0.086 Uiso 1 1 calc R U . . .
C46 C 0.3448(3) 0.94401(18) 0.2616(2) 0.0840(8) Uani 1 1 d . . . . .
H46 H 0.391053 1.003195 0.289113 0.101 Uiso 1 1 calc R U . . .
C47 C 0.3134(3) 0.91815(18) 0.1792(2) 0.0831(8) Uani 1 1 d . . . . .
H47 H 0.337253 0.960529 0.150859 0.100 Uiso 1 1 calc R U . . .
C48 C 0.2469(2) 0.83004(17) 0.13856(16) 0.0699(6) Uani 1 1 d . . . . .
H48 H 0.226240 0.813296 0.082903 0.084 Uiso 1 1 calc R U . . .
C49 C 0.2102(2) 0.76580(15) 0.17972(13) 0.0567(5) Uani 1 1 d . . . . .
C50 C 0.0912(2) 0.64772(16) 0.05715(13) 0.0635(5) Uani 1 1 d . . . . .
C51 C 0.1404(2) 0.58373(18) 0.00685(15) 0.0712(6) Uani 1 1 d . . . . .
C52 C 0.0794(3) 0.5533(2) -0.07442(16) 0.0860(8) Uani 1 1 d . . . . .
H52 H 0.113230 0.509349 -0.106557 0.103 Uiso 1 1 calc R U . . .
C53 C -0.0304(3) 0.5877(2) -0.10726(17) 0.0915(8) Uani 1 1 d . . . . .
H53 H -0.071128 0.567421 -0.161908 0.110 Uiso 1 1 calc R U . . .
C54 C -0.0808(3) 0.6516(2) -0.06052(17) 0.0869(8) Uani 1 1 d . . . . .
H54 H -0.154900 0.675811 -0.083215 0.104 Uiso 1 1 calc R U . . .
C55 C -0.0214(3) 0.68014(18) 0.02072(16) 0.0742(6) Uani 1 1 d . . . . .
Cl3 Cl 0.65738(14) 0.33402(9) 0.10645(9) 0.1552(5) Uani 1 1 d . . . . .
Cl4 Cl 0.25498(8) 0.17376(7) 0.17906(7) 0.1214(3) Uani 1 1 d . . . . .
O1 O 0.64114(17) 0.50220(12) 0.30290(13) 0.0809(5) Uani 1 1 d . . . . .
O2 O 0.57609(15) 0.60066(11) 0.39119(11) 0.0717(4) Uani 1 1 d . . . . .
N5 N 0.4872(2) 0.31331(15) 0.21087(13) 0.0719(5) Uani 1 1 d . . . . .
H5 H 0.527(3) 0.367(2) 0.2116(17) 0.086 Uiso 1 1 d . U . . .
C28 C 0.5733(2) 0.51867(16) 0.34827(15) 0.0621(5) Uani 1 1 d . . . . .
C29 C 0.4825(2) 0.43794(16) 0.35544(17) 0.0675(6) Uani 1 1 d . . . . .
H29A H 0.459073 0.457000 0.404839 0.081 Uiso 1 1 calc R U . . .
H29B H 0.404611 0.427657 0.311332 0.081 Uiso 1 1 calc R U . . .
C30 C 0.5374(2) 0.34538(15) 0.35496(14) 0.0591(5) Uani 1 1 d . . . . .
C31 C 0.5906(2) 0.31930(18) 0.42616(15) 0.0688(6) Uani 1 1 d . . . . .
H31 H 0.595979 0.361133 0.474443 0.083 Uiso 1 1 calc R U . . .
C32 C 0.6359(2) 0.2328(2) 0.42744(17) 0.0746(7) Uani 1 1 d . . . . .
H32 H 0.672511 0.217039 0.475941 0.089 Uiso 1 1 calc R U . . .
C33 C 0.6263(2) 0.17063(19) 0.35634(18) 0.0752(7) Uani 1 1 d . . . . .
H33 H 0.653476 0.111249 0.356558 0.090 Uiso 1 1 calc R U . . .
C34 C 0.5765(2) 0.19540(17) 0.28428(16) 0.0712(6) Uani 1 1 d . . . . .
H34 H 0.571432 0.152990 0.236334 0.085 Uiso 1 1 calc R U . . .
C35 C 0.5341(2) 0.28322(15) 0.28314(14) 0.0602(5) Uani 1 1 d . . . . .
C36 C 0.4554(3) 0.24835(18) 0.13707(16) 0.0749(7) Uani 1 1 d . . . . .
C37 C 0.3490(3) 0.1780(2) 0.1150(2) 0.0919(9) Uani 1 1 d . . . . .
C38 C 0.3153(5) 0.1127(3) 0.0436(3) 0.1322(16) Uani 1 1 d . . . . .
H38 H 0.245865 0.065394 0.031742 0.159 Uiso 1 1 calc R U . . .
C39 C 0.3824(7) 0.1167(4) -0.0094(3) 0.150(2) Uani 1 1 d . . . . .
H39 H 0.357844 0.072516 -0.058309 0.180 Uiso 1 1 calc R U . . .
C40 C 0.4875(6) 0.1853(4) 0.0074(3) 0.1354(15) Uani 1 1 d . . . . .
H40 H 0.533162 0.187944 -0.029856 0.163 Uiso 1 1 calc R U . . .
C41 C 0.5234(4) 0.2505(2) 0.0816(2) 0.0995(9) Uani 1 1 d . . . . .

loop_
_atom_site_aniso_label
_atom_site_aniso_U_11
_atom_site_aniso_U_22
_atom_site_aniso_U_33
_atom_site_aniso_U_23
_atom_site_aniso_U_13
_atom_site_aniso_U_12
Cl1 0.1734(9) 0.1043(6) 0.0923(5) 0.0606(5) -0.0081(6) 0.0082(6)
Cl2 0.0865(4) 0.1229(6) 0.0810(4) 0.0625(4) 0.0338(3) 0.0373(4)
N1 0.0482(8) 0.0445(8) 0.0550(9) 0.0172(7) 0.0171(7) 0.0043(7)
N2 0.0515(9) 0.0442(8) 0.0599(10) 0.0133(7) 0.0094(7) 0.0028(7)
N3 0.0465(9) 0.0556(9) 0.0610(10) 0.0256(8) 0.0099(7) -0.0034(7)
N4 0.0503(9) 0.0542(9) 0.0569(10) 0.0209(8) 0.0081(7) -0.0040(7)
C1 0.0604(12) 0.0526(11) 0.0834(15) 0.0239(11) 0.0240(11) 0.0020(10)
C2 0.0664(14) 0.0529(12) 0.114(2) 0.0252(13) 0.0236(14) -0.0079(11)
C3 0.0613(14) 0.0571(13) 0.110(2) 0.0176(13) 0.0050(14) -0.0105(11)
C4 0.0588(13) 0.0535(12) 0.0857(16) 0.0141(11) 0.0024(11) -0.0028(10)
C5 0.0501(10) 0.0426(10) 0.0660(12) 0.0109(9) 0.0148(9) 0.0040(8)
C6 0.0451(9) 0.0437(9) 0.0511(10) 0.0112(8) 0.0144(8) 0.0058(7)
C7 0.0520(10) 0.0481(10) 0.0494(10) 0.0173(8) 0.0123(8) 0.0036(8)
C8 0.0461(10) 0.0476(10) 0.0529(10) 0.0184(8) 0.0164(8) 0.0049(8)
C9 0.0408(9) 0.0494(10) 0.0523(10) 0.0155(8) 0.0137(8) 0.0038(8)
C10 0.0477(10) 0.0517(10) 0.0510(10) 0.0206(8) 0.0130(8) 0.0046(8)
C11 0.0454(9) 0.0427(9) 0.0531(10) 0.0157(8) 0.0190(8) 0.0065(7)
C12 0.0471(10) 0.0418(9) 0.0648(12) 0.0118(8) 0.0186(9) 0.0049(8)
C13 0.0498(10) 0.0475(10) 0.0594(11) 0.0217(9) 0.0171(9) 0.0048(8)
C14 0.0796(16) 0.0732(15) 0.0732(15) 0.0229(12) 0.0238(12) 0.0309(13)
C15 0.097(2) 0.0741(16) 0.092(2) 0.0318(15) 0.0119(16) 0.0365(15)
C16 0.0830(16) 0.0636(14) 0.0729(15) 0.0336(12) 0.0034(13) -0.0001(12)
C17 0.0777(15) 0.0749(15) 0.0617(13) 0.0251(11) 0.0211(11) 0.0041(12)
C18 0.0619(12) 0.0592(12) 0.0620(12) 0.0224(10) 0.0213(10) 0.0133(10)
C19 0.0509(10) 0.0475(10) 0.0548(11) 0.0182(8) 0.0161(8) 0.0020(8)
C20 0.0475(10) 0.0714(13) 0.0748(14) 0.0351(11) 0.0225(10) 0.0099(9)
C21 0.0608(13) 0.0820(15) 0.0757(14) 0.0411(12) 0.0333(11) 0.0153(11)
C22 0.0625(12) 0.0684(13) 0.0568(12) 0.0265(10) 0.0217(10) 0.0161(10)
C23 0.0496(10) 0.0579(11) 0.0632(12) 0.0201(9) 0.0171(9) 0.0087(9)
C24 0.0501(10) 0.0523(10) 0.0622(12) 0.0214(9) 0.0218(9) 0.0036(8)
C25 0.0571(12) 0.0663(13) 0.0554(11) 0.0213(10) 0.0075(9) -0.0025(10)
C26 0.164(4) 0.096(2) 0.0733(19) 0.0030(17) -0.009(2) 0.019(2)
C27 0.125(3) 0.267(6) 0.088(2) 0.050(3) 0.017(2) 0.121(4)
Cl5 0.0793(4) 0.1046(5) 0.0995(5) 0.0162(4) 0.0224(4) 0.0210(4)
Cl6 0.1094(6) 0.1078(6) 0.1079(6) 0.0080(5) 0.0261(5) 0.0416(5)
O3 0.0709(10) 0.0740(10) 0.0587(9) 0.0083(7) 0.0074(8) 0.0190(8)
O4 0.0885(12) 0.0628(9) 0.0644(9) 0.0090(8) 0.0076(8) 0.0206(8)
N6 0.0897(14) 0.0527(10) 0.0554(10) 0.0173(8) 0.0113(9) 0.0040(9)
C42 0.0595(12) 0.0583(12) 0.0515(11) 0.0201(9) 0.0173(9) 0.0077(9)
C43 0.0652(13) 0.0744(14) 0.0580(12) 0.0208(10) 0.0232(10) 0.0211(11)
C44 0.0569(11) 0.0554(11) 0.0616(12) 0.0148(9) 0.0160(9) 0.0194(9)
C45 0.0663(14) 0.0604(13) 0.0769(15) 0.0032(11) 0.0082(11) 0.0198(11)
C46 0.0719(16) 0.0504(13) 0.120(2) 0.0125(14) 0.0161(15) 0.0058(11)
C47 0.0811(17) 0.0600(14) 0.119(2) 0.0377(15) 0.0339(16) 0.0099(12)
C48 0.0785(15) 0.0633(13) 0.0767(15) 0.0294(12) 0.0259(12) 0.0131(11)
C49 0.0607(12) 0.0500(11) 0.0609(12) 0.0167(9) 0.0161(9) 0.0109(9)
C50 0.0746(14) 0.0581(12) 0.0558(12) 0.0152(10) 0.0152(10) 0.0016(10)
C51 0.0724(14) 0.0723(14) 0.0662(14) 0.0136(11) 0.0195(11) 0.0003(12)
C52 0.0921(19) 0.095(2) 0.0649(15) 0.0030(14) 0.0263(14) -0.0004(16)
C53 0.092(2) 0.109(2) 0.0606(15) 0.0135(15) 0.0094(14) -0.0013(17)
C54 0.0865(18) 0.0928(19) 0.0748(17) 0.0281(15) 0.0054(14) 0.0098(15)
C55 0.0829(16) 0.0682(14) 0.0699(15) 0.0175(12) 0.0176(12) 0.0103(12)
Cl3 0.1770(11) 0.1306(8) 0.1864(12) 0.0408(8) 0.1076(10) -0.0185(8)
Cl4 0.0816(5) 0.1228(7) 0.1649(9) 0.0702(7) 0.0212(5) -0.0071(4)
O1 0.0766(11) 0.0666(10) 0.1155(14) 0.0308(10) 0.0493(11) 0.0012(8)
O2 0.0533(8) 0.0553(9) 0.0976(12) 0.0159(8) 0.0084(8) 0.0020(7)
N5 0.0857(14) 0.0554(11) 0.0750(13) 0.0283(10) 0.0154(10) 0.0017(10)
C28 0.0463(11) 0.0568(12) 0.0872(15) 0.0283(11) 0.0174(11) 0.0052(9)
C29 0.0585(12) 0.0564(12) 0.0970(17) 0.0222(12) 0.0357(12) 0.0034(10)
C30 0.0504(11) 0.0555(11) 0.0779(14) 0.0236(10) 0.0258(10) -0.0017(9)
C31 0.0686(14) 0.0719(14) 0.0708(14) 0.0230(12) 0.0266(11) -0.0022(11)
C32 0.0675(14) 0.0878(17) 0.0771(16) 0.0405(14) 0.0196(12) 0.0078(12)
C33 0.0711(15) 0.0686(14) 0.0992(19) 0.0424(14) 0.0269(13) 0.0184(12)
C34 0.0787(15) 0.0598(13) 0.0800(16) 0.0243(12) 0.0238(13) 0.0127(11)
C35 0.0567(11) 0.0559(12) 0.0723(14) 0.0267(10) 0.0177(10) 0.0022(9)
C36 0.0833(16) 0.0635(14) 0.0743(15) 0.0279(12) 0.0079(13) 0.0058(12)
C37 0.0876(19) 0.0777(17) 0.096(2) 0.0320(16) -0.0058(16) 0.0016(14)
C38 0.136(4) 0.104(3) 0.112(3) 0.019(2) -0.029(3) -0.011(2)
C39 0.196(6) 0.124(4) 0.089(3) 0.005(3) -0.014(3) 0.012(4)
C40 0.181(5) 0.143(4) 0.090(3) 0.030(3) 0.046(3) 0.040(4)
C41 0.125(3) 0.095(2) 0.085(2) 0.0323(17) 0.0327(19) 0.0120(19)

loop_
_atom_type_symbol
_atom_type_description
_atom_type_scat_dispersion_real
_atom_type_scat_dispersion_imag
_atom_type_scat_source
C C 0.0181 0.0091 'International Tables Vol C Tables 4.2.6.8 and 6.1.1.4'
H H 0.0000 0.0000 'International Tables Vol C Tables 4.2.6.8 and 6.1.1.4'
N N 0.0311 0.0180 'International Tables Vol C Tables 4.2.6.8 and 6.1.1.4'
O O 0.0492 0.0322 'International Tables Vol C Tables 4.2.6.8 and 6.1.1.4'
Cl Cl 0.3639 0.7018 'International Tables Vol C Tables 4.2.6.8 and 6.1.1.4'

loop_
_geom_angle_atom_site_label_1
_geom_angle_atom_site_label_2
_geom_angle_atom_site_label_3
_geom_angle
_geom_angle_site_symmetry_1
_geom_angle_site_symmetry_3
_geom_angle_publ_flag
C11 N1 C12 121.24(16) . . ?
C11 N1 C13 121.10(16) . . ?
C12 N1 C13 117.61(15) . . ?
C6 N2 C5 118.05(17) . . ?
C8 N3 C19 125.80(17) . . ?
C8 N3 H3 115.6(16) . . ?
C19 N3 H3 116.2(16) . . ?
C9 N4 C25 125.91(17) . . ?
C9 N4 H4 118.8(16) . . ?
C25 N4 H4 115.3(16) . . ?
C2 C1 C12 119.1(2) . . ?
C2 C1 H1 120.4 . . ?
C12 C1 H1 120.4 . . ?
C1 C2 C3 121.6(2) . . ?
C1 C2 H2 119.2 . . ?
C3 C2 H2 119.2 . . ?
C4 C3 C2 119.9(2) . . ?
C4 C3 H3A 120.0 . . ?
C2 C3 H3A 120.0 . . ?
C3 C4 C5 120.4(2) . . ?
C3 C4 H4A 119.8 . . ?
C5 C4 H4A 119.8 . . ?
N2 C5 C12 122.66(18) . . ?
N2 C5 C4 118.4(2) . . ?
C12 C5 C4 118.94(19) . . ?
N2 C6 C7 118.51(17) . . ?
N2 C6 C11 123.36(17) . . ?
C7 C6 C11 118.12(16) . . ?
C8 C7 C6 122.93(18) . . ?
C8 C7 H7 118.5 . . ?
C6 C7 H7 118.5 . . ?
C7 C8 N3 123.66(18) . . ?
C7 C8 C9 118.50(16) . . ?
N3 C8 C9 117.84(17) . . ?
N4 C9 C10 122.47(18) . . ?
N4 C9 C8 118.69(16) . . ?
C10 C9 C8 118.83(16) . . ?
C11 C10 C9 121.30(17) . . ?
C11 C10 H10 119.3 . . ?
C9 C10 H10 119.3 . . ?
N1 C11 C10 123.38(17) . . ?
N1 C11 C6 116.62(16) . . ?
C10 C11 C6 120.00(16) . . ?
N1 C12 C1 122.06(19) . . ?
N1 C12 C5 117.96(17) . . ?
C1 C12 C5 119.97(19) . . ?
C18 C13 C14 120.9(2) . . ?
C18 C13 N1 119.36(18) . . ?
C14 C13 N1 119.43(19) . . ?
C13 C14 C15 119.3(2) . . ?
C13 C14 H14 120.4 . . ?
C15 C14 H14 120.4 . . ?
C16 C15 C14 119.4(2) . . ?
C16 C15 H15 120.3 . . ?
C14 C15 H15 120.3 . . ?
C17 C16 C15 121.5(2) . . ?
C17 C16 Cl1 118.6(2) . . ?
C15 C16 Cl1 119.9(2) . . ?
C16 C17 C18 119.4(2) . . ?
C16 C17 H17 120.3 . . ?
C18 C17 H17 120.3 . . ?
C13 C18 C17 119.4(2) . . ?
C13 C18 H18 120.3 . . ?
C17 C18 H18 120.3 . . ?
C20 C19 C24 118.82(18) . . ?
C20 C19 N3 118.16(18) . . ?
C24 C19 N3 122.89(17) . . ?
C21 C20 C19 120.67(19) . . ?
C21 C20 H20 119.7 . . ?
C19 C20 H20 119.7 . . ?
C22 C21 C20 119.44(19) . . ?
C22 C21 H21 120.3 . . ?
C20 C21 H21 120.3 . . ?
C21 C22 C23 121.04(19) . . ?
C21 C22 Cl2 119.57(16) . . ?
C23 C22 Cl2 119.36(17) . . ?
C24 C23 C22 119.03(19) . . ?
C24 C23 H23 120.5 . . ?
C22 C23 H23 120.5 . . ?
C23 C24 C19 120.96(18) . . ?
C23 C24 H24 119.5 . . ?
C19 C24 H24 119.5 . . ?
N4 C25 C27 109.6(2) . . ?
N4 C25 C26 109.9(2) . . ?
C27 C25 C26 111.4(3) . . ?
N4 C25 H25 108.6 . . ?
C27 C25 H25 108.6 . . ?
C26 C25 H25 108.6 . . ?
C25 C26 H26A 109.5 . . ?
C25 C26 H26B 109.5 . . ?
H26A C26 H26B 109.5 . . ?
C25 C26 H26C 109.5 . . ?
H26A C26 H26C 109.5 . . ?
H26B C26 H26C 109.5 . . ?
C25 C27 H27A 109.5 . . ?
C25 C27 H27B 109.5 . . ?
H27A C27 H27B 109.5 . . ?
C25 C27 H27C 109.5 . . ?
H27A C27 H27C 109.5 . . ?
H27B C27 H27C 109.5 . . ?
C42 O3 H3O 110(2) . . ?
C50 N6 C49 122.09(19) . . ?
C50 N6 H6 116(2) . . ?
C49 N6 H6 113(2) . . ?
O4 C42 O3 124.0(2) . . ?
O4 C42 C43 123.2(2) . . ?
O3 C42 C43 112.73(19) . . ?
C44 C43 C42 109.10(18) . . ?
C44 C43 H43A 109.9 . . ?
C42 C43 H43A 109.9 . . ?
C44 C43 H43B 109.9 . . ?
C42 C43 H43B 109.9 . . ?
H43A C43 H43B 108.3 . . ?
C45 C44 C49 118.4(2) . . ?
C45 C44 C43 121.6(2) . . ?
C49 C44 C43 120.1(2) . . ?
C46 C45 C44 121.9(3) . . ?
C46 C45 H45 119.1 . . ?
C44 C45 H45 119.1 . . ?
C45 C46 C47 119.3(2) . . ?
C45 C46 H46 120.4 . . ?
C47 C46 H46 120.4 . . ?
C48 C47 C46 120.4(3) . . ?
C48 C47 H47 119.8 . . ?
C46 C47 H47 119.8 . . ?
C47 C48 C49 120.7(3) . . ?
C47 C48 H48 119.6 . . ?
C49 C48 H48 119.6 . . ?
C48 C49 C44 119.3(2) . . ?
C48 C49 N6 122.3(2) . . ?
C44 C49 N6 118.33(19) . . ?
C55 C50 C51 116.0(2) . . ?
C55 C50 N6 121.2(2) . . ?
C51 C50 N6 122.6(2) . . ?
C52 C51 C50 121.7(3) . . ?
C52 C51 Cl5 119.5(2) . . ?
C50 C51 Cl5 118.80(19) . . ?
C53 C52 C51 119.9(3) . . ?
C53 C52 H52 120.0 . . ?
C51 C52 H52 120.0 . . ?
C54 C53 C52 120.3(3) . . ?
C54 C53 H53 119.8 . . ?
C52 C53 H53 119.8 . . ?
C53 C54 C55 119.6(3) . . ?
C53 C54 H54 120.2 . . ?
C55 C54 H54 120.2 . . ?
C54 C55 C50 122.3(3) . . ?
C54 C55 Cl6 118.5(2) . . ?
C50 C55 Cl6 119.1(2) . . ?
C36 N5 C35 120.6(2) . . ?
C36 N5 H5 114(2) . . ?
C35 N5 H5 113(2) . . ?
O1 C28 O2 123.1(2) . . ?
O1 C28 C29 119.6(2) . . ?
O2 C28 C29 117.3(2) . . ?
C30 C29 C28 114.16(18) . . ?
C30 C29 H29A 108.7 . . ?
C28 C29 H29A 108.7 . . ?
C30 C29 H29B 108.7 . . ?
C28 C29 H29B 108.7 . . ?
H29A C29 H29B 107.6 . . ?
C31 C30 C35 118.4(2) . . ?
C31 C30 C29 120.5(2) . . ?
C35 C30 C29 121.1(2) . . ?
C32 C31 C30 121.8(2) . . ?
C32 C31 H31 119.1 . . ?
C30 C31 H31 119.1 . . ?
C33 C32 C31 119.1(2) . . ?
C33 C32 H32 120.4 . . ?
C31 C32 H32 120.4 . . ?
C32 C33 C34 120.5(2) . . ?
C32 C33 H33 119.7 . . ?
C34 C33 H33 119.7 . . ?
C33 C34 C35 120.3(3) . . ?
C33 C34 H34 119.9 . . ?
C35 C34 H34 119.9 . . ?
C34 C35 C30 119.8(2) . . ?
C34 C35 N5 122.3(2) . . ?
C30 C35 N5 117.9(2) . . ?
C41 C36 N5 122.9(3) . . ?
C41 C36 C37 116.6(3) . . ?
N5 C36 C37 120.5(3) . . ?
C38 C37 C36 122.3(4) . . ?
C38 C37 Cl4 118.2(3) . . ?
C36 C37 Cl4 119.4(3) . . ?
C39 C38 C37 119.9(4) . . ?
C39 C38 H38 120.1 . . ?
C37 C38 H38 120.1 . . ?
C38 C39 C40 121.2(4) . . ?
C38 C39 H39 119.4 . . ?
C40 C39 H39 119.4 . . ?
C39 C40 C41 118.4(5) . . ?
C39 C40 H40 120.8 . . ?
C41 C40 H40 120.8 . . ?
C36 C41 C40 121.5(4) . . ?
C36 C41 Cl3 118.6(3) . . ?
C40 C41 Cl3 119.9(3) . . ?

loop_
_geom_bond_atom_site_label_1
_geom_bond_atom_site_label_2
_geom_bond_distance
_geom_bond_site_symmetry_2
_geom_bond_publ_flag
Cl1 C16 1.738(2) . ?
Cl2 C22 1.741(2) . ?
N1 C11 1.369(2) . ?
N1 C12 1.393(3) . ?
N1 C13 1.449(2) . ?
N2 C6 1.322(2) . ?
N2 C5 1.365(3) . ?
N3 C8 1.370(2) . ?
N3 C19 1.409(3) . ?
N3 H3 0.87(3) . ?
N4 C9 1.325(3) . ?
N4 C25 1.469(3) . ?
N4 H4 0.87(3) . ?
C1 C2 1.365(4) . ?
C1 C12 1.402(3) . ?
C1 H1 0.9300 . ?
C2 C3 1.392(4) . ?
C2 H2 0.9300 . ?
C3 C4 1.361(4) . ?
C3 H3A 0.9300 . ?
C4 C5 1.410(3) . ?
C4 H4A 0.9300 . ?
C5 C12 1.404(3) . ?
C6 C7 1.408(3) . ?
C6 C11 1.452(3) . ?
C7 C8 1.364(3) . ?
C7 H7 0.9300 . ?
C8 C9 1.473(3) . ?
C9 C10 1.407(3) . ?
C10 C11 1.377(3) . ?
C10 H10 0.9300 . ?
C13 C18 1.373(3) . ?
C13 C14 1.376(3) . ?
C14 C15 1.378(4) . ?
C14 H14 0.9300 . ?
C15 C16 1.369(4) . ?
C15 H15 0.9300 . ?
C16 C17 1.362(4) . ?
C17 C18 1.381(3) . ?
C17 H17 0.9300 . ?
C18 H18 0.9300 . ?
C19 C20 1.387(3) . ?
C19 C24 1.389(3) . ?
C20 C21 1.382(3) . ?
C20 H20 0.9300 . ?
C21 C22 1.374(3) . ?
C21 H21 0.9300 . ?
C22 C23 1.384(3) . ?
C23 C24 1.378(3) . ?
C23 H23 0.9300 . ?
C24 H24 0.9300 . ?
C25 C27 1.472(4) . ?
C25 C26 1.506(4) . ?
C25 H25 0.9800 . ?
C26 H26A 0.9600 . ?
C26 H26B 0.9600 . ?
C26 H26C 0.9600 . ?
C27 H27A 0.9600 . ?
C27 H27B 0.9600 . ?
C27 H27C 0.9600 . ?
Cl5 C51 1.731(3) . ?
Cl6 C55 1.732(3) . ?
O3 C42 1.301(3) . ?
O3 H3O 0.91(4) . ?
O4 C42 1.207(3) . ?
N6 C50 1.404(3) . ?
N6 C49 1.404(3) . ?
N6 H6 0.85(3) . ?
C42 C43 1.508(3) . ?
C43 C44 1.504(3) . ?
C43 H43A 0.9700 . ?
C43 H43B 0.9700 . ?
C44 C45 1.391(3) . ?
C44 C49 1.400(3) . ?
C45 C46 1.369(4) . ?
C45 H45 0.9300 . ?
C46 C47 1.377(4) . ?
C46 H46 0.9300 . ?
C47 C48 1.375(4) . ?
C47 H47 0.9300 . ?
C48 C49 1.388(3) . ?
C48 H48 0.9300 . ?
C50 C55 1.390(4) . ?
C50 C51 1.391(4) . ?
C51 C52 1.384(4) . ?
C52 C53 1.363(5) . ?
C52 H52 0.9300 . ?
C53 C54 1.360(4) . ?
C53 H53 0.9300 . ?
C54 C55 1.379(4) . ?
C54 H54 0.9300 . ?
Cl3 C41 1.723(4) . ?
Cl4 C37 1.724(4) . ?
O1 C28 1.229(3) . ?
O2 C28 1.269(3) . ?
N5 C36 1.393(4) . ?
N5 C35 1.418(3) . ?
N5 H5 0.86(3) . ?
C28 C29 1.520(3) . ?
C29 C30 1.507(3) . ?
C29 H29A 0.9700 . ?
C29 H29B 0.9700 . ?
C30 C31 1.384(3) . ?
C30 C35 1.395(3) . ?
C31 C32 1.382(4) . ?
C31 H31 0.9300 . ?
C32 C33 1.369(4) . ?
C32 H32 0.9300 . ?
C33 C34 1.381(4) . ?
C33 H33 0.9300 . ?
C34 C35 1.387(3) . ?
C34 H34 0.9300 . ?
C36 C41 1.382(4) . ?
C36 C37 1.399(4) . ?
C37 C38 1.363(6) . ?
C38 C39 1.340(8) . ?
C38 H38 0.9300 . ?
C39 C40 1.385(7) . ?
C39 H39 0.9300 . ?
C40 C41 1.398(6) . ?
C40 H40 0.9300 . ?

loop_
_geom_hbond_atom_site_label_D
_geom_hbond_atom_site_label_H
_geom_hbond_atom_site_label_A
_geom_hbond_distance_DH
_geom_hbond_distance_HA
_geom_hbond_distance_DA
_geom_hbond_angle_DHA
_geom_hbond_site_symmetry_A
N3 H3 O2 0.87(3) 2.01(3) 2.860(2) 168(2) .
N4 H4 O1 0.87(3) 2.18(3) 3.028(2) 163(2) .
N5 H5 O1 0.86(3) 2.30(3) 3.007(3) 139(3) .
N6 H6 O4 0.85(3) 2.18(3) 2.953(3) 151(3) .
O3 H3O O2 0.91(4) 1.59(4) 2.496(2) 168(3) .
C3 H3A O3 0.93 2.49 3.376(3) 159.0 2_776
C31 H31 O3 0.93 2.57 3.232(3) 128.0 2_666
C26 H26C O1 0.96 2.60 3.302(5) 130.2 .

loop_
_geom_torsion_atom_site_label_1
_geom_torsion_atom_site_label_2
_geom_torsion_atom_site_label_3
_geom_torsion_atom_site_label_4
_geom_torsion
_geom_torsion_site_symmetry_1
_geom_torsion_site_symmetry_2
_geom_torsion_site_symmetry_3
_geom_torsion_site_symmetry_4
_geom_torsion_publ_flag
C12 C1 C2 C3 -0.3(4) . . . . ?
C1 C2 C3 C4 -0.1(4) . . . . ?
C2 C3 C4 C5 0.7(4) . . . . ?
C6 N2 C5 C12 2.1(3) . . . . ?
C6 N2 C5 C4 -176.78(19) . . . . ?
C3 C4 C5 N2 178.2(2) . . . . ?
C3 C4 C5 C12 -0.7(4) . . . . ?
C5 N2 C6 C7 179.17(18) . . . . ?
C5 N2 C6 C11 -2.0(3) . . . . ?
N2 C6 C7 C8 -179.28(18) . . . . ?
C11 C6 C7 C8 1.8(3) . . . . ?
C6 C7 C8 N3 -177.76(19) . . . . ?
C6 C7 C8 C9 2.3(3) . . . . ?
C19 N3 C8 C7 -11.0(3) . . . . ?
C19 N3 C8 C9 168.91(18) . . . . ?
C25 N4 C9 C10 -4.5(3) . . . . ?
C25 N4 C9 C8 176.51(19) . . . . ?
C7 C8 C9 N4 172.85(18) . . . . ?
N3 C8 C9 N4 -7.1(3) . . . . ?
C7 C8 C9 C10 -6.2(3) . . . . ?
N3 C8 C9 C10 173.89(18) . . . . ?
N4 C9 C10 C11 -173.04(18) . . . . ?
C8 C9 C10 C11 6.0(3) . . . . ?
C12 N1 C11 C10 -176.31(18) . . . . ?
C13 N1 C11 C10 1.2(3) . . . . ?
C12 N1 C11 C6 3.4(3) . . . . ?
C13 N1 C11 C6 -179.14(16) . . . . ?
C9 C10 C11 N1 177.86(17) . . . . ?
C9 C10 C11 C6 -1.8(3) . . . . ?
N2 C6 C11 N1 -0.7(3) . . . . ?
C7 C6 C11 N1 178.14(17) . . . . ?
N2 C6 C11 C10 178.99(18) . . . . ?
C7 C6 C11 C10 -2.2(3) . . . . ?
C11 N1 C12 C1 175.77(19) . . . . ?
C13 N1 C12 C1 -1.8(3) . . . . ?
C11 N1 C12 C5 -3.3(3) . . . . ?
C13 N1 C12 C5 179.14(17) . . . . ?
C2 C1 C12 N1 -178.8(2) . . . . ?
C2 C1 C12 C5 0.3(3) . . . . ?
N2 C5 C12 N1 0.5(3) . . . . ?
C4 C5 C12 N1 179.35(19) . . . . ?
N2 C5 C12 C1 -178.63(19) . . . . ?
C4 C5 C12 C1 0.3(3) . . . . ?
C11 N1 C13 C18 -83.9(2) . . . . ?
C12 N1 C13 C18 93.7(2) . . . . ?
C11 N1 C13 C14 101.9(2) . . . . ?
C12 N1 C13 C14 -80.6(2) . . . . ?
C18 C13 C14 C15 -3.0(4) . . . . ?
N1 C13 C14 C15 171.2(2) . . . . ?
C13 C14 C15 C16 1.3(4) . . . . ?
C14 C15 C16 C17 1.4(4) . . . . ?
C14 C15 C16 Cl1 -176.9(2) . . . . ?
C15 C16 C17 C18 -2.4(4) . . . . ?
Cl1 C16 C17 C18 175.94(19) . . . . ?
C14 C13 C18 C17 2.0(3) . . . . ?
N1 C13 C18 C17 -172.15(19) . . . . ?
C16 C17 C18 C13 0.7(4) . . . . ?
C8 N3 C19 C20 144.6(2) . . . . ?
C8 N3 C19 C24 -39.5(3) . . . . ?
C24 C19 C20 C21 -0.9(3) . . . . ?
N3 C19 C20 C21 175.2(2) . . . . ?
C19 C20 C21 C22 0.8(4) . . . . ?
C20 C21 C22 C23 0.6(4) . . . . ?
C20 C21 C22 Cl2 -177.4(2) . . . . ?
C21 C22 C23 C24 -1.9(3) . . . . ?
Cl2 C22 C23 C24 176.11(17) . . . . ?
C22 C23 C24 C19 1.8(3) . . . . ?
C20 C19 C24 C23 -0.5(3) . . . . ?
N3 C19 C24 C23 -176.4(2) . . . . ?
C9 N4 C25 C27 -93.4(4) . . . . ?
C9 N4 C25 C26 143.8(3) . . . . ?
O4 C42 C43 C44 -82.4(3) . . . . ?
O3 C42 C43 C44 95.4(2) . . . . ?
C42 C43 C44 C45 -98.6(2) . . . . ?
C42 C43 C44 C49 79.8(3) . . . . ?
C49 C44 C45 C46 2.5(3) . . . . ?
C43 C44 C45 C46 -179.2(2) . . . . ?
C44 C45 C46 C47 -0.2(4) . . . . ?
C45 C46 C47 C48 -1.1(4) . . . . ?
C46 C47 C48 C49 0.1(4) . . . . ?
C47 C48 C49 C44 2.2(4) . . . . ?
C47 C48 C49 N6 -177.8(2) . . . . ?
C45 C44 C49 C48 -3.4(3) . . . . ?
C43 C44 C49 C48 178.2(2) . . . . ?
C45 C44 C49 N6 176.6(2) . . . . ?
C43 C44 C49 N6 -1.8(3) . . . . ?
C50 N6 C49 C48 -13.6(4) . . . . ?
C50 N6 C49 C44 166.4(2) . . . . ?
C49 N6 C50 C55 -73.5(3) . . . . ?
C49 N6 C50 C51 110.6(3) . . . . ?
C55 C50 C51 C52 -1.0(4) . . . . ?
N6 C50 C51 C52 175.1(2) . . . . ?
C55 C50 C51 Cl5 178.87(19) . . . . ?
N6 C50 C51 Cl5 -5.0(3) . . . . ?
C50 C51 C52 C53 1.4(4) . . . . ?
Cl5 C51 C52 C53 -178.4(2) . . . . ?
C51 C52 C53 C54 -0.3(5) . . . . ?
C52 C53 C54 C55 -1.1(5) . . . . ?
C53 C54 C55 C50 1.6(4) . . . . ?
C53 C54 C55 Cl6 -176.4(2) . . . . ?
C51 C50 C55 C54 -0.5(4) . . . . ?
N6 C50 C55 C54 -176.7(2) . . . . ?
C51 C50 C55 Cl6 177.47(19) . . . . ?
N6 C50 C55 Cl6 1.3(3) . . . . ?
O1 C28 C29 C30 39.3(3) . . . . ?
O2 C28 C29 C30 -139.7(2) . . . . ?
C28 C29 C30 C31 98.0(3) . . . . ?
C28 C29 C30 C35 -83.1(3) . . . . ?
C35 C30 C31 C32 -2.2(3) . . . . ?
C29 C30 C31 C32 176.8(2) . . . . ?
C30 C31 C32 C33 -1.0(4) . . . . ?
C31 C32 C33 C34 2.5(4) . . . . ?
C32 C33 C34 C35 -0.9(4) . . . . ?
C33 C34 C35 C30 -2.3(4) . . . . ?
C33 C34 C35 N5 177.4(2) . . . . ?
C31 C30 C35 C34 3.8(3) . . . . ?
C29 C30 C35 C34 -175.1(2) . . . . ?
C31 C30 C35 N5 -175.9(2) . . . . ?
C29 C30 C35 N5 5.1(3) . . . . ?
C36 N5 C35 C34 14.2(4) . . . . ?
C36 N5 C35 C30 -166.1(2) . . . . ?
C35 N5 C36 C41 -112.7(3) . . . . ?
C35 N5 C36 C37 68.8(3) . . . . ?
C41 C36 C37 C38 2.0(5) . . . . ?
N5 C36 C37 C38 -179.4(3) . . . . ?
C41 C36 C37 Cl4 -177.2(2) . . . . ?
N5 C36 C37 Cl4 1.4(4) . . . . ?
C36 C37 C38 C39 -2.4(6) . . . . ?
Cl4 C37 C38 C39 176.8(4) . . . . ?
C37 C38 C39 C40 1.1(8) . . . . ?
C38 C39 C40 C41 0.5(8) . . . . ?
N5 C36 C41 C40 -178.8(3) . . . . ?
C37 C36 C41 C40 -0.2(5) . . . . ?
N5 C36 C41 Cl3 2.8(4) . . . . ?
C37 C36 C41 Cl3 -178.6(2) . . . . ?
C39 C40 C41 C36 -1.0(7) . . . . ?
C39 C40 C41 Cl3 177.4(4) . . . . ?
